data_7037531
loop_
_publ_author_name
'Ugandhar, Uppara'
'Baskar, Viswanathan'

_publ_section_title
;
 Monoorganoantimony(v) phosphonates and phosphoselininates.
;
_journal_issue 14
_journal_name_full 'Dalton transactions (Cambridge, England : 2003)'
_journal_page_first 6269
_journal_page_last 6274
_journal_paper_doi 10.1039/c5dt03449c
_journal_volume 45
_journal_year 2016
_chemical_formula_moiety 'C88 H92 O26 P8 Sb4'
_chemical_formula_sum 'C88 H92 O26 P8 Sb4'
_chemical_formula_weight 2300.37
_space_group_crystal_system tetragonal
_space_group_IT_number 82
_space_group_name_Hall 'I -4'
_space_group_name_H-M_alt 'I -4'
_symmetry_space_group_name_Hall 'I -4'
_symmetry_space_group_name_H-M 'I -4'
_atom_sites_solution_hydrogens geom
_audit_creation_method SHELXL-2014/7
_audit_update_record
;
2015-11-02 deposited with the CCDC.
2015-12-03 downloaded from the CCDC.
;
_cell_angle_alpha 90
_cell_angle_beta 90
_cell_angle_gamma 90
_cell_formula_units_Z 2
_cell_length_a 13.1600(14)
_cell_length_b 13.1600(14)
_cell_length_c 26.614(4)
_cell_measurement_reflns_used 7409
_cell_measurement_temperature 100(2)
_cell_measurement_theta_max 27.89
_cell_measurement_theta_min 2.19
_cell_volume 4609.2(10)
_computing_cell_refinement 'Bruker SMART'
_computing_data_collection 'Bruker SMART'
_computing_data_reduction 'Bruker SAINT'
_computing_molecular_graphics 'Bruker SHELXTL'
_computing_publication_material 'Bruker SHELXTL'
_computing_structure_refinement 'SHELXL-2014/7 (Sheldrick, 2014)'
_computing_structure_solution 'Bruker SHELXTL'
_diffrn_ambient_temperature 100(2)
_diffrn_measured_fraction_theta_full 1.000
_diffrn_measured_fraction_theta_max 0.998
_diffrn_measurement_device_type 'CCD area detector'
_diffrn_measurement_method 'phi and omega scans'
_diffrn_radiation_type MoK\a
_diffrn_radiation_wavelength 0.71073
_diffrn_reflns_av_R_equivalents 0.0307
_diffrn_reflns_av_unetI/netI 0.0243
_diffrn_reflns_Laue_measured_fraction_full 1.000
_diffrn_reflns_Laue_measured_fraction_max 0.998
_diffrn_reflns_limit_h_max 16
_diffrn_reflns_limit_h_min -16
_diffrn_reflns_limit_k_max 16
_diffrn_reflns_limit_k_min -16
_diffrn_reflns_limit_l_max 33
_diffrn_reflns_limit_l_min -33
_diffrn_reflns_number 24759
_diffrn_reflns_point_group_measured_fraction_full 1.000
_diffrn_reflns_point_group_measured_fraction_max 0.997
_diffrn_reflns_theta_full 25.242
_diffrn_reflns_theta_max 26.404
_diffrn_reflns_theta_min 1.530
_exptl_absorpt_coefficient_mu 1.374
_exptl_absorpt_correction_T_max 08416
_exptl_absorpt_correction_T_min 0.7706
_exptl_absorpt_correction_type multi-scan
_exptl_absorpt_process_details SADABS
_exptl_crystal_colour colourless
_exptl_crystal_density_diffrn 1.658
_exptl_crystal_description block
_exptl_crystal_F_000 2304
_exptl_crystal_size_max 0.200
_exptl_crystal_size_mid 0.150
_exptl_crystal_size_min 0.130
_refine_diff_density_max 2.936
_refine_diff_density_min -0.550
_refine_diff_density_rms 0.196
_refine_ls_abs_structure_details
;
 Flack x determined using 2116 quotients [(I+)-(I-)]/[(I+)+(I-)]
 (Parsons, Flack and Wagner, Acta Cryst. B69 (2013) 249-259).
;
_refine_ls_abs_structure_Flack 0.012(8)
_refine_ls_extinction_method none
_refine_ls_goodness_of_fit_ref 1.076
_refine_ls_hydrogen_treatment constr
_refine_ls_matrix_type full
_refine_ls_number_parameters 267
_refine_ls_number_reflns 4738
_refine_ls_number_restraints 37
_refine_ls_restrained_S_all 1.080
_refine_ls_R_factor_all 0.0612
_refine_ls_R_factor_gt 0.0595
_refine_ls_shift/su_max 0.000
_refine_ls_shift/su_mean 0.000
_refine_ls_structure_factor_coef Fsqd
_refine_ls_weighting_details 'w=1/[\s^2^(Fo^2^)+(0.1203P)^2^+13.4446P] where P=(Fo^2^+2Fc^2^)/3'
_refine_ls_weighting_scheme calc
_refine_ls_wR_factor_gt 0.1578
_refine_ls_wR_factor_ref 0.1604
_reflns_Friedel_coverage 0.948
_reflns_Friedel_fraction_full 1.000
_reflns_Friedel_fraction_max 0.996
_reflns_number_gt 4566
_reflns_number_total 4738
_reflns_threshold_expression 'I > 2\s(I)'
_cod_data_source_file c5dt03449c2.cif
_cod_data_source_block vb625
_cod_depositor_comments 'Adding full bibliography for 7037530--7037534.cif.'
_cod_original_cell_volume 4609.1(12)
_cod_database_code 7037531
_shelx_shelxl_version_number 2014/7
_shelx_space_group_comment
;
The symmetry employed for this shelxl refinement is uniquely defined
by the following loop, which should always be used as a source of
symmetry information in preference to the above space-group names.
They are only intended as comments.
;
_shelx_estimated_absorpt_t_min 0.771
_shelx_estimated_absorpt_t_max 0.842

loop_
_space_group_symop_operation_xyz
'x, y, z'
'-x, -y, z'
'y, -x, -z'
'-y, x, -z'
'x+1/2, y+1/2, z+1/2'
'-x+1/2, -y+1/2, z+1/2'
'y+1/2, -x+1/2, -z+1/2'
'-y+1/2, x+1/2, -z+1/2'

loop_
_atom_site_label
_atom_site_type_symbol
_atom_site_fract_x
_atom_site_fract_y
_atom_site_fract_z
_atom_site_U_iso_or_equiv
_atom_site_adp_type
_atom_site_occupancy
_atom_site_site_symmetry_order
_atom_site_calc_flag
_atom_site_refinement_flags_posn
_atom_site_refinement_flags_adp
_atom_site_refinement_flags_occupancy
Sb1 Sb 0.62856(4) 0.04214(4) 0.15822(3) 0.0344(2) Uani 1 1 d . . .
P2 P 0.6417(2) 0.1998(2) 0.25799(13) 0.0437(7) Uani 1 1 d . . .
P3 P 0.4439(2) 0.1654(2) 0.10238(12) 0.0400(6) Uani 1 1 d . . .
O3 O 0.5508(6) 0.2014(5) 0.2935(3) 0.0393(16) Uani 1 1 d . . .
O7 O 0.5562(6) 0.1315(6) 0.1070(4) 0.0455(18) Uani 1 1 d . . .
O1 O 0.6132(7) 0.1528(6) 0.2081(4) 0.052(2) Uani 1 1 d . . .
O8 O 0.3735(6) 0.0707(6) 0.1071(3) 0.0420(17) Uani 1 1 d . . .
O4 O 0.5000 0.0000 0.1850(5) 0.041(2) Uani 1 2 d S T P
O2 O 0.7340(7) 0.1474(9) 0.2792(4) 0.064(3) Uani 1 1 d . . .
O6 O 0.4144(8) 0.2503(6) 0.1373(4) 0.053(2) Uani 1 1 d . . .
C1 C 0.4315(9) 0.2115(9) 0.0396(5) 0.047(3) Uani 1 1 d . . .
C4 C 0.4151(18) 0.2866(14) -0.0566(8) 0.086(6) Uani 1 1 d . . .
H4 H 0.4092 0.3117 -0.0892 0.103 Uiso 1 1 calc R U .
C2 C 0.3786(11) 0.3034(13) 0.0303(7) 0.065(4) Uani 1 1 d . . .
H2 H 0.3497 0.3394 0.0568 0.079 Uiso 1 1 calc R U .
C6 C 0.4734(18) 0.1589(13) -0.0001(7) 0.076(5) Uani 1 1 d . . .
H6 H 0.5056 0.0970 0.0052 0.092 Uiso 1 1 calc R U .
C3 C 0.3706(15) 0.3382(14) -0.0167(7) 0.074(5) Uani 1 1 d . . .
H3 H 0.3347 0.3978 -0.0228 0.089 Uiso 1 1 calc R U .
C5 C 0.4669(18) 0.1998(15) -0.0479(7) 0.081(5) Uani 1 1 d . . .
H5 H 0.4987 0.1668 -0.0744 0.097 Uiso 1 1 calc R U .
C13 C 0.7679(8) 0.0999(8) 0.1330(5) 0.038(2) Uani 1 1 d . . .
C12 C 0.6714(19) 0.3294(17) 0.2414(11) 0.103(4) Uani 1 1 d . . .
C15 C 0.9537(11) 0.1803(16) 0.1036(8) 0.078(5) Uani 1 1 d . . .
C14 C 0.7760(11) 0.1440(16) 0.0889(7) 0.074(4) Uani 1 1 d . . .
H14 H 0.7207 0.1463 0.0672 0.089 Uiso 1 1 calc R U .
C16 C 0.8691(19) 0.1877(17) 0.0750(11) 0.103(4) Uani 1 1 d . . .
H16 H 0.8727 0.2232 0.0449 0.123 Uiso 1 1 calc R U .
C18 C 0.8521(14) 0.094(2) 0.1614(11) 0.118(10) Uani 1 1 d . . .
H18 H 0.8491 0.0597 0.1920 0.142 Uiso 1 1 calc R U .
C17 C 0.9444(19) 0.137(2) 0.1461(10) 0.102(7) Uani 1 1 d . U .
H17 H 1.0001 0.1343 0.1676 0.123 Uiso 1 1 calc R U .
C20 C 1.0482(15) 0.285(2) 0.0393(11) 0.111(9) Uani 1 1 d . . .
H20A H 1.0159 0.2476 0.0129 0.166 Uiso 1 1 calc R U .
H20B H 1.0089 0.3449 0.0466 0.166 Uiso 1 1 calc R U .
H20C H 1.1152 0.3048 0.0289 0.166 Uiso 1 1 calc R U .
C19 C 1.0551(15) 0.220(2) 0.0855(9) 0.105(7) Uani 1 1 d . U .
C21 C 1.105(3) 0.282(3) 0.1246(12) 0.145(11) Uani 1 1 d . U .
H21A H 1.1107 0.2424 0.1549 0.217 Uiso 1 1 calc R U .
H21B H 1.1714 0.3012 0.1134 0.217 Uiso 1 1 calc R U .
H21C H 1.0651 0.3413 0.1311 0.217 Uiso 1 1 calc R U .
C22 C 1.122(3) 0.121(3) 0.0664(14) 0.149(11) Uani 1 1 d . U .
H22A H 1.0844 0.0848 0.0411 0.223 Uiso 1 1 calc R U .
H22B H 1.1854 0.1433 0.0528 0.223 Uiso 1 1 calc R U .
H22C H 1.1342 0.0764 0.0944 0.223 Uiso 1 1 calc R U .
C10 C 0.719(3) 0.515(3) 0.2110(13) 0.136(10) Uani 1 1 d . U .
H10 H 0.7336 0.5828 0.2163 0.163 Uiso 1 1 calc R U .
C7 C 0.7657(19) 0.352(2) 0.2301(15) 0.140(13) Uani 1 1 d . . .
H7 H 0.8144 0.3020 0.2343 0.168 Uiso 1 1 calc R U .
C8 C 0.6000(19) 0.3964(17) 0.2261(11) 0.103(4) Uani 1 1 d . . .
H8 H 0.5326 0.3794 0.2325 0.123 Uiso 1 1 calc R U .
C9 C 0.617(3) 0.487(3) 0.2021(12) 0.126(9) Uani 1 1 d . U .
H9 H 0.5699 0.5238 0.1834 0.151 Uiso 1 1 calc R U .
C11 C 0.7987(18) 0.4467(16) 0.2122(11) 0.103(4) Uani 1 1 d . . .
H11 H 0.8650 0.4614 0.2026 0.123 Uiso 1 1 calc R U .

loop_
_atom_site_aniso_label
_atom_site_aniso_U_11
_atom_site_aniso_U_22
_atom_site_aniso_U_33
_atom_site_aniso_U_23
_atom_site_aniso_U_13
_atom_site_aniso_U_12
Sb1 0.0234(3) 0.0222(3) 0.0576(4) 0.0001(3) 0.0014(3) 0.0004(2)
P2 0.0308(13) 0.0300(13) 0.0704(18) 0.0002(12) 0.0020(12) -0.0031(10)
P3 0.0305(13) 0.0272(13) 0.0623(16) 0.0061(11) -0.0019(12) 0.0007(10)
O3 0.032(4) 0.028(3) 0.058(4) 0.007(3) 0.003(3) 0.002(3)
O7 0.030(4) 0.032(4) 0.075(5) 0.015(4) -0.003(3) -0.002(3)
O1 0.037(4) 0.035(4) 0.085(6) -0.012(4) 0.008(4) 0.006(3)
O8 0.032(4) 0.030(4) 0.063(4) 0.013(3) -0.010(3) -0.005(3)
O4 0.026(5) 0.032(5) 0.066(7) 0.000 0.000 -0.005(4)
O2 0.036(5) 0.067(6) 0.089(7) 0.018(5) -0.002(4) 0.005(4)
O6 0.056(5) 0.030(4) 0.073(5) 0.004(4) -0.002(4) 0.008(4)
C1 0.030(5) 0.042(6) 0.069(7) 0.010(5) -0.003(5) -0.005(4)
C4 0.107(15) 0.059(10) 0.091(12) 0.031(9) -0.020(11) 0.001(10)
C2 0.041(7) 0.065(9) 0.091(10) 0.026(8) 0.010(7) 0.014(6)
C6 0.104(14) 0.047(8) 0.079(9) 0.006(7) -0.003(10) 0.009(8)
C3 0.066(10) 0.062(10) 0.095(11) 0.021(8) 0.000(9) 0.017(8)
C5 0.106(15) 0.075(11) 0.062(8) -0.002(8) 0.002(9) 0.004(10)
C13 0.026(5) 0.023(4) 0.065(6) -0.002(4) 0.008(4) -0.001(3)
C12 0.086(7) 0.066(6) 0.156(10) 0.034(6) 0.019(7) -0.012(5)
C15 0.042(8) 0.085(12) 0.106(13) 0.044(10) -0.008(7) -0.012(7)
C14 0.035(7) 0.085(12) 0.101(12) 0.022(9) -0.003(7) 0.003(7)
C16 0.086(7) 0.066(6) 0.156(10) 0.034(6) 0.019(7) -0.012(5)
C18 0.045(9) 0.16(2) 0.151(19) 0.087(19) -0.035(12) -0.038(11)
C17 0.091(9) 0.107(9) 0.109(9) 0.010(6) -0.009(6) -0.004(6)
C20 0.051(9) 0.122(19) 0.16(2) 0.056(17) 0.026(12) -0.005(11)
C19 0.047(10) 0.16(2) 0.110(15) 0.048(14) -0.002(9) -0.002(11)
C21 0.132(15) 0.165(16) 0.137(14) 0.017(12) 0.005(12) -0.051(12)
C22 0.142(15) 0.143(15) 0.163(15) 0.018(12) 0.007(12) 0.017(12)
C10 0.140(12) 0.126(12) 0.142(12) 0.005(7) 0.004(7) -0.003(7)
C7 0.067(13) 0.091(16) 0.26(4) 0.06(2) 0.021(18) -0.025(12)
C8 0.086(7) 0.066(6) 0.156(10) 0.034(6) 0.019(7) -0.012(5)
C9 0.129(11) 0.120(11) 0.128(11) 0.004(7) -0.002(7) 0.001(7)
C11 0.086(7) 0.066(6) 0.156(10) 0.034(6) 0.019(7) -0.012(5)

loop_
_atom_type_symbol
_atom_type_description
_atom_type_scat_dispersion_real
_atom_type_scat_dispersion_imag
_atom_type_scat_source
C C 0.0033 0.0016 'International Tables Vol C Tables 4.2.6.8 and 6.1.1.4'
H H 0.0000 0.0000 'International Tables Vol C Tables 4.2.6.8 and 6.1.1.4'
O O 0.0106 0.0060 'International Tables Vol C Tables 4.2.6.8 and 6.1.1.4'
P P 0.1023 0.0942 'International Tables Vol C Tables 4.2.6.8 and 6.1.1.4'
Sb Sb -0.5866 1.5461 'International Tables Vol C Tables 4.2.6.8 and 6.1.1.4'

loop_
_geom_angle_atom_site_label_1
_geom_angle_atom_site_label_2
_geom_angle_atom_site_label_3
_geom_angle
_geom_angle_site_symmetry_1
_geom_angle_site_symmetry_3
O4 Sb1 O1 82.7(4) . .
O4 Sb1 O8 91.5(3) . 2_655
O1 Sb1 O8 173.4(3) . 2_655
O4 Sb1 O3 90.4(3) . 7
O1 Sb1 O3 93.9(4) . 7
O8 Sb1 O3 89.4(3) 2_655 7
O4 Sb1 O7 90.2(3) . .
O1 Sb1 O7 88.7(4) . .
O8 Sb1 O7 88.1(4) 2_655 .
O3 Sb1 O7 177.5(4) 7 .
O4 Sb1 C13 174.8(4) . .
O1 Sb1 C13 92.1(4) . .
O8 Sb1 C13 93.6(4) 2_655 .
O3 Sb1 C13 90.4(4) 7 .
O7 Sb1 C13 89.2(4) . .
O2 P2 O1 110.0(6) . .
O2 P2 O3 114.0(5) . .
O1 P2 O3 110.8(5) . .
O2 P2 C12 110.5(10) . .
O1 P2 C12 103.0(10) . .
O3 P2 C12 108.0(9) . .
O6 P3 O7 114.3(6) . .
O6 P3 O8 113.0(5) . .
O7 P3 O8 109.3(4) . .
O6 P3 C1 107.6(6) . .
O7 P3 C1 105.1(5) . .
O8 P3 C1 107.0(5) . .
P2 O3 Sb1 149.8(5) . 8_545
P3 O7 Sb1 131.8(5) . .
P2 O1 Sb1 149.8(6) . .
P3 O8 Sb1 130.7(5) . 2_655
Sb1 O4 Sb1 136.3(7) 2_655 .
C6 C1 C2 119.4(14) . .
C6 C1 P3 120.7(11) . .
C2 C1 P3 119.9(12) . .
C5 C4 C3 119.5(17) . .
C5 C4 H4 120.2 . .
C3 C4 H4 120.2 . .
C3 C2 C1 119.7(17) . .
C3 C2 H2 120.2 . .
C1 C2 H2 120.2 . .
C1 C6 C5 119.0(16) . .
C1 C6 H6 120.5 . .
C5 C6 H6 120.5 . .
C2 C3 C4 121.0(16) . .
C2 C3 H3 119.5 . .
C4 C3 H3 119.5 . .
C4 C5 C6 121.3(19) . .
C4 C5 H5 119.3 . .
C6 C5 H5 119.3 . .
C14 C13 C18 117.5(14) . .
C14 C13 Sb1 121.2(10) . .
C18 C13 Sb1 121.4(12) . .
C7 C12 C8 116(2) . .
C7 C12 P2 119(2) . .
C8 C12 P2 122.7(18) . .
C17 C15 C16 116.9(19) . .
C17 C15 C19 121.5(19) . .
C16 C15 C19 121.6(18) . .
C13 C14 C16 119.2(18) . .
C13 C14 H14 120.4 . .
C16 C14 H14 120.4 . .
C15 C16 C14 123(2) . .
C15 C16 H16 118.6 . .
C14 C16 H16 118.6 . .
C13 C18 C17 122(2) . .
C13 C18 H18 119.1 . .
C17 C18 H18 119.1 . .
C15 C17 C18 121(2) . .
C15 C17 H17 119.3 . .
C18 C17 H17 119.3 . .
C19 C20 H20A 109.5 . .
C19 C20 H20B 109.5 . .
H20A C20 H20B 109.5 . .
C19 C20 H20C 109.5 . .
H20A C20 H20C 109.5 . .
H20B C20 H20C 109.5 . .
C21 C19 C20 107(3) . .
C21 C19 C15 111(2) . .
C20 C19 C15 113.9(16) . .
C21 C19 C22 114(2) . .
C20 C19 C22 103(2) . .
C15 C19 C22 107(3) . .
C19 C21 H21A 109.5 . .
C19 C21 H21B 109.5 . .
H21A C21 H21B 109.5 . .
C19 C21 H21C 109.5 . .
H21A C21 H21C 109.5 . .
H21B C21 H21C 109.5 . .
C19 C22 H22A 109.5 . .
C19 C22 H22B 109.5 . .
H22A C22 H22B 109.5 . .
C19 C22 H22C 109.5 . .
H22A C22 H22C 109.5 . .
H22B C22 H22C 109.5 . .
C11 C10 C9 124(3) . .
C11 C10 H10 117.9 . .
C9 C10 H10 117.9 . .
C12 C7 C11 125(3) . .
C12 C7 H7 117.4 . .
C11 C7 H7 117.4 . .
C12 C8 C9 126(3) . .
C12 C8 H8 116.8 . .
C9 C8 H8 116.8 . .
C8 C9 C10 107(3) . .
C8 C9 H9 126.3 . .
C10 C9 H9 126.3 . .
C10 C11 C7 110(3) . .
C10 C11 H11 124.8 . .
C7 C11 H11 124.8 . .

loop_
_geom_bond_atom_site_label_1
_geom_bond_atom_site_label_2
_geom_bond_distance
_geom_bond_site_symmetry_2
Sb1 O4 1.918(5) .
Sb1 O1 1.982(9) .
Sb1 O8 2.014(8) 2_655
Sb1 O3 2.016(7) 7
Sb1 O7 2.036(8) .
Sb1 C13 2.095(10) .
P2 O2 1.506(10) .
P2 O1 1.512(10) .
P2 O3 1.525(8) .
P2 C12 1.80(2) .
P3 O6 1.504(10) .
P3 O7 1.549(8) .
P3 O8 1.558(8) .
P3 C1 1.785(13) .
O3 Sb1 2.017(7) 8_545
O8 Sb1 2.015(8) 2_655
O4 Sb1 1.918(5) 2_655
C1 C6 1.38(2) .
C1 C2 1.417(19) .
C4 C5 1.35(3) .
C4 C3 1.39(3) .
C4 H4 0.9300 .
C2 C3 1.34(2) .
C2 H2 0.9300 .
C6 C5 1.38(3) .
C6 H6 0.9300 .
C3 H3 0.9300 .
C5 H5 0.9300 .
C13 C14 1.31(2) .
C13 C18 1.34(2) .
C12 C7 1.31(3) .
C12 C8 1.35(3) .
C15 C17 1.27(3) .
C15 C16 1.35(3) .
C15 C19 1.51(2) .
C14 C16 1.40(3) .
C14 H14 0.9300 .
C16 H16 0.9300 .
C18 C17 1.40(3) .
C18 H18 0.9300 .
C17 H17 0.9300 .
C20 C19 1.50(3) .
C20 H20A 0.9600 .
C20 H20B 0.9600 .
C20 H20C 0.9600 .
C19 C21 1.47(4) .
C19 C22 1.66(5) .
C21 H21A 0.9600 .
C21 H21B 0.9600 .
C21 H21C 0.9600 .
C22 H22A 0.9600 .
C22 H22B 0.9600 .
C22 H22C 0.9600 .
C10 C11 1.38(4) .
C10 C9 1.41(5) .
C10 H10 0.9300 .
C7 C11 1.40(3) .
C7 H7 0.9300 .
C8 C9 1.37(4) .
C8 H8 0.9300 .
C9 H9 0.9300 .
C11 H11 0.9300 .
